data_1527062
loop_
_publ_author_name
'Adachi, Y.'
'Funahashi, S.'
'Kaneko, T.'
'Ohashi, M.'
'Yuzuri, M.'
'Yamaguchi, Y.'
'Morii, Y.'

_publ_section_title
;
 Magnetic structure of rhombohedral Cr2 Se3
;
_journal_name_full 'Journal of the Physical Society of Japan'
_journal_page_first 1548
_journal_page_last 1559
_journal_volume 63
_journal_year 1994
_chemical_formula_sum 'Cr2 Se3'
_space_group_IT_number 148
_symmetry_space_group_name_Hall '-R 3'
_symmetry_space_group_name_H-M 'R -3 :H'
_cell_angle_alpha 90
_cell_angle_beta 90
_cell_angle_gamma 120
_cell_formula_units_Z 6
_cell_length_a 6.25
_cell_length_b 6.25
_cell_length_c 17.28
_cell_volume 584.567
_citation_journal_id_ASTM JUPSAU
_cod_data_source_file Adachi_JUPSAU_1994_386.cif
_cod_data_source_block Cr2Se3
_cod_original_cell_volume 584.5672
_cod_database_code 1527062

loop_
_symmetry_equiv_pos_as_xyz
x,y,z
-y,x-y,z
-x+y,-x,z
-x,-y,-z
y,-x+y,-z
x-y,x,-z
x+2/3,y+1/3,z+1/3
-y+2/3,x-y+1/3,z+1/3
-x+y+2/3,-x+1/3,z+1/3
-x+2/3,-y+1/3,-z+1/3
y+2/3,-x+y+1/3,-z+1/3
x-y+2/3,x+1/3,-z+1/3
x+1/3,y+2/3,z+2/3
-y+1/3,x-y+2/3,z+2/3
-x+y+1/3,-x+2/3,z+2/3
-x+1/3,-y+2/3,-z+2/3
y+1/3,-x+y+2/3,-z+2/3
x-y+1/3,x+2/3,-z+2/3

loop_
_atom_site_label
_atom_site_type_symbol
_atom_site_fract_x
_atom_site_fract_y
_atom_site_fract_z
_atom_site_occupancy
_atom_site_U_iso_or_equiv
Cr3 Cr+3 0 0 0.33 1 0.0
Cr1 Cr+3 0 0 0 1 0.0
Se1 Se-2 0.337 0.999 0.251 1 0.0
Cr2 Cr+3 0 0 0.5 1 0.0
